data_1533690
loop_
_publ_author_name
'Tripathi, A.'
'Medvedev, D.G.'
'Nyman, M.'
'Clearfield, A.'

_publ_section_title
;
 Selectivity for Cs and Sr in Nb-substituted titanosilicate with
 sitinakite topology
;
_journal_name_full 'Journal of Solid State Chemistry'
_journal_page_first 72
_journal_page_last 83
_journal_volume 175
_journal_year 2003
_chemical_formula_sum 'Cs0.33 H4.17 Na Nb0.5 O9 Si Ti1.5'
_chemical_name_systematic 'Cs0.33 H0.17 Na (Nb0.5 Ti1.5) O3 (Si O4) (H2 O)2'
_space_group_IT_number 132
_symmetry_space_group_name_Hall '-P 4c 2c'
_symmetry_space_group_name_H-M 'P 42/m c m'
_cell_angle_alpha 90
_cell_angle_beta 90
_cell_angle_gamma 90
_cell_formula_units_Z 4
_cell_length_a 7.869
_cell_length_b 7.869
_cell_length_c 12.089
_cell_volume 748.565
_citation_journal_id_ASTM JSSCBI
_cod_data_source_file Tripathi_JSSCBI_2003_214.cif
_cod_data_source_block H4.17Cs0.33Na1Nb0.5O9Si1Ti1.5
_cod_original_cell_volume 748.5649
_cod_original_formula_sum 'H4.17 Cs0.33 Na1 Nb0.5 O9 Si1 Ti1.5'
_cod_database_code 1533690

loop_
_symmetry_equiv_pos_as_xyz
x,y,z
-y,x,z+1/2
-x,-y,z
y,-x,z+1/2
x,-y,-z+1/2
y,x,-z
-x,y,-z+1/2
-y,-x,-z
-x,-y,-z
y,-x,-z-1/2
x,y,-z
-y,x,-z-1/2
-x,y,z-1/2
-y,-x,z
x,-y,z-1/2
y,x,z

loop_
_atom_site_label
_atom_site_type_symbol
_atom_site_fract_x
_atom_site_fract_y
_atom_site_fract_z
_atom_site_occupancy
_atom_site_U_iso_or_equiv
Cs2 Cs+1 0.5 0.5 0.1582 0.12 0.0
Si1 Si+4 0 0.5 0.25 1 0.0
O5 O-2 0.4264 0.4264 0 0.5 0.0
O6 O-2 0.2496 0.3473 0.5 0.5 0.0
O1 O-2 0.1222 0.387 0.1662 1 0.0
O2 O-2 0.1153 0.1153 0.3266 1 0.0
Ti1 Ti+4 0.14 0.14 0.1531 0.75 0.0
Na1 Na+1 0 0.5 0.5 1 0.0
O4 O-2 0.2451 0.2451 0.5 0.5 0.0
Nb1 Nb+5 0.14 0.14 0.1531 0.25 0.0
Cs1 Cs+1 0.5 0.5 0.25 0.42 0.0
O3 O-2 0.1494 0.1494 0 1 0.0
